data_1566314
loop_
_publ_author_name
'Fuchs, Sonja'
'Jayaraman, Arumugam'
'Krummenacher, Ivo'
'Haley, Laura'
'Ba\<stovanovi\'c, Marta'
'Fest, Maximilian'
'Radacki, Krzysztof'
'Helten, Holger'
'Braunschweig, Holger'

_publ_section_title
;
 Diboramacrocycles: reversible borole dimerisation-dissociation systems.
;
_journal_issue 10
_journal_name_full 'Chemical science'
_journal_page_first 2932
_journal_page_last 2938
_journal_paper_doi 10.1039/d1sc06908j
_journal_volume 13
_journal_year 2022
_chemical_formula_moiety 'C19 H17 B S'
_chemical_formula_sum 'C19 H17 B S'
_chemical_formula_weight 288.19
_space_group_crystal_system monoclinic
_space_group_IT_number 14
_space_group_name_Hall '-P 2ybc'
_space_group_name_H-M_alt 'P 1 21/c 1'
_atom_sites_solution_hydrogens geom
_atom_sites_solution_primary dual
_atom_sites_solution_secondary difmap
_audit_creation_method SHELXL-2018/3
_audit_update_record
;
2021-12-03 deposited with the CCDC.	2022-01-17 downloaded from the CCDC.
;
_cell_angle_alpha 90
_cell_angle_beta 93.30(2)
_cell_angle_gamma 90
_cell_formula_units_Z 8
_cell_length_a 13.289(6)
_cell_length_b 30.280(16)
_cell_length_c 7.763(5)
_cell_measurement_reflns_used 5739
_cell_measurement_temperature 99(2)
_cell_measurement_theta_max 26.40
_cell_measurement_theta_min 2.54
_cell_volume 3119(3)
_computing_cell_refinement 'Saint+ ver. V8.40A (Bruker AXS)'
_computing_data_collection 'APEX2 ver. 2014.9 (Bruker AXS)'
_computing_data_reduction 'Saint+ ver. V8.40A (Bruker AXS)'
_computing_molecular_graphics 'ShelXLe (Huebschle et all, 2011)'
_computing_publication_material 'SHELXL-2018/3 (Sheldrick, 2018)'
_computing_structure_refinement 'SHELXL-2018/3 (Sheldrick, 2018)'
_computing_structure_solution 'SHELXT (Sheldrick, 2014)'
_diffrn_ambient_temperature 99(2)
_diffrn_detector 'CCD area detector (Apex2)'
_diffrn_detector_area_resol_mean 8.333
_diffrn_measured_fraction_theta_full 1.000
_diffrn_measured_fraction_theta_max 0.997
_diffrn_measurement_device_type 'Bruker X8-APEX II'
_diffrn_measurement_method '\f and \w scans'
_diffrn_radiation_monochromator 'multi-layer mirror'
_diffrn_radiation_type MoK\a
_diffrn_radiation_wavelength 0.71073
_diffrn_reflns_av_R_equivalents 0.0542
_diffrn_reflns_av_unetI/netI 0.0471
_diffrn_reflns_Laue_measured_fraction_full 1.000
_diffrn_reflns_Laue_measured_fraction_max 0.997
_diffrn_reflns_limit_h_max 16
_diffrn_reflns_limit_h_min -16
_diffrn_reflns_limit_k_max 37
_diffrn_reflns_limit_k_min -37
_diffrn_reflns_limit_l_max 9
_diffrn_reflns_limit_l_min -9
_diffrn_reflns_number 28969
_diffrn_reflns_point_group_measured_fraction_full 1.000
_diffrn_reflns_point_group_measured_fraction_max 0.997
_diffrn_reflns_theta_full 26.000
_diffrn_reflns_theta_max 26.462
_diffrn_reflns_theta_min 1.345
_diffrn_source 'rotating-anode (Nonius FR-591)'
_exptl_absorpt_coefficient_mu 0.197
_exptl_absorpt_correction_T_max 0.7454
_exptl_absorpt_correction_T_min 0.6440
_exptl_absorpt_correction_type multi-scan
_exptl_absorpt_process_details 'SadAbs 2016/2 (Bruker AXS)'
_exptl_crystal_colour orange
_exptl_crystal_density_diffrn 1.228
_exptl_crystal_description block
_exptl_crystal_F_000 1216
_exptl_crystal_size_max 0.385
_exptl_crystal_size_mid 0.286
_exptl_crystal_size_min 0.253
_refine_diff_density_max 0.316
_refine_diff_density_min -0.232
_refine_diff_density_rms 0.047
_refine_ls_extinction_method none
_refine_ls_goodness_of_fit_ref 1.174
_refine_ls_hydrogen_treatment constr
_refine_ls_matrix_type full
_refine_ls_number_parameters 585
_refine_ls_number_reflns 6429
_refine_ls_number_restraints 200
_refine_ls_restrained_S_all 1.164
_refine_ls_R_factor_all 0.0821
_refine_ls_R_factor_gt 0.0602
_refine_ls_shift/su_max 0.000
_refine_ls_shift/su_mean 0.000
_refine_ls_structure_factor_coef Fsqd
_refine_ls_weighting_details 'w=1/[\s^2^(Fo^2^)+(0.0194P)^2^+2.9683P] where P=(Fo^2^+2Fc^2^)/3'
_refine_ls_weighting_scheme calc
_refine_ls_wR_factor_gt 0.1139
_refine_ls_wR_factor_ref 0.1211
_reflns_Friedel_coverage 0.000
_reflns_number_gt 5062
_reflns_number_total 6429
_reflns_threshold_expression 'I > 2\s(I)'
_cod_data_source_file d1sc06908j2.cif
_cod_data_source_block 2c
_cod_depositor_comments 'Adding full bibliography for 1566308--1566315.cif.'
_cod_original_sg_symbol_H-M 'P 21/c'
_cod_database_code 1566314
_shelx_shelxl_version_number 2018/3
_shelx_space_group_comment
;
The symmetry employed for this shelxl refinement is uniquely defined
by the following loop, which should always be used as a source of
symmetry information in preference to the above space-group names.
They are only intended as comments.
;
_shelx_estimated_absorpt_t_min 0.928
_shelx_estimated_absorpt_t_max 0.952

loop_
_space_group_symop_operation_xyz
'x, y, z'
'-x, y+1/2, -z+1/2'
'-x, -y, -z'
'x, -y-1/2, z-1/2'

loop_
_atom_site_label
_atom_site_type_symbol
_atom_site_fract_x
_atom_site_fract_y
_atom_site_fract_z
_atom_site_U_iso_or_equiv
_atom_site_adp_type
_atom_site_occupancy
_atom_site_site_symmetry_order
_atom_site_calc_flag
_atom_site_refinement_flags_posn
_atom_site_refinement_flags_adp
_atom_site_refinement_flags_occupancy
_atom_site_disorder_assembly
_atom_site_disorder_group
B1_1 B 0.6383(2) 0.12872(10) 0.1805(3) 0.0298(7) Uani 1 1 d . . . . .
C1_1 C 0.56657(17) 0.10055(8) 0.0583(3) 0.0267(5) Uani 1 1 d . . . . .
C2_1 C 0.58290(19) 0.09421(9) -0.1170(3) 0.0302(6) Uani 1 1 d . . . . .
C3_1 C 0.6664(2) 0.11913(10) -0.1998(3) 0.0406(7) Uani 1 1 d . . . . .
H3A_1 H 0.674332 0.107581 -0.316176 0.061 Uiso 1 1 calc R U . . .
H3B_1 H 0.729687 0.115337 -0.130071 0.061 Uiso 1 1 calc R U . . .
H3C_1 H 0.649288 0.150582 -0.206691 0.061 Uiso 1 1 calc R U . . .
C4_1 C 0.5193(2) 0.06666(9) -0.2165(3) 0.0330(6) Uani 1 1 d . . . . .
H4_1 H 0.531501 0.062429 -0.334699 0.040 Uiso 1 1 calc R U . . .
C5_1 C 0.3687(2) 0.01598(9) -0.2576(4) 0.0443(7) Uani 1 1 d . . . . .
H5A_1 H 0.301514 0.029430 -0.268638 0.066 Uiso 1 1 calc R U . . .
H5B_1 H 0.364177 -0.013080 -0.203013 0.066 Uiso 1 1 calc R U . . .
H5C_1 H 0.394912 0.012635 -0.372258 0.066 Uiso 1 1 calc R U . . .
C6_1 C 0.43842(19) 0.04516(8) -0.1481(3) 0.0329(6) Uani 1 1 d . . . . .
C7_1 C 0.42224(19) 0.05156(8) 0.0242(3) 0.0315(6) Uani 1 1 d . . . . .
H7_1 H 0.367218 0.037049 0.072908 0.038 Uiso 1 1 calc R U . . .
C8_1 C 0.48409(18) 0.07858(9) 0.1278(3) 0.0308(6) Uani 1 1 d . . . . .
C9_1 C 0.4662(2) 0.08301(11) 0.3171(4) 0.0471(8) Uani 1 1 d . . . . .
H9A_1 H 0.433012 0.111264 0.337525 0.071 Uiso 1 1 calc R U . . .
H9B_1 H 0.530933 0.081900 0.384246 0.071 Uiso 1 1 calc R U . . .
H9C_1 H 0.423211 0.058745 0.352430 0.071 Uiso 1 1 calc R U . . .
B1_2 B 0.1486(2) 0.35866(9) 0.4373(3) 0.0240(6) Uani 1 1 d . . . . .
C1_2 C 0.15485(16) 0.40104(7) 0.5517(3) 0.0203(5) Uani 1 1 d . . . . .
C2_2 C 0.18965(17) 0.39859(7) 0.7252(3) 0.0212(5) Uani 1 1 d . . . . .
C3_2 C 0.2182(2) 0.35442(8) 0.8045(3) 0.0319(6) Uani 1 1 d . . . . .
H3A_2 H 0.158743 0.335218 0.801747 0.048 Uiso 1 1 calc R U . . .
H3B_2 H 0.243647 0.358734 0.924264 0.048 Uiso 1 1 calc R U . . .
H3C_2 H 0.270640 0.340666 0.738765 0.048 Uiso 1 1 calc R U . . .
C4_2 C 0.19570(17) 0.43659(8) 0.8247(3) 0.0234(5) Uani 1 1 d . . . . .
H4_2 H 0.219204 0.434494 0.942358 0.028 Uiso 1 1 calc R U . . .
C5_2 C 0.16840(17) 0.47760(8) 0.7575(3) 0.0245(5) Uani 1 1 d . . . . .
C6_2 C 0.1789(2) 0.51862(9) 0.8672(4) 0.0411(7) Uani 1 1 d . . . . .
H6A_2 H 0.249383 0.522171 0.909120 0.062 Uiso 1 1 calc R U . . .
H6B_2 H 0.136345 0.515921 0.965695 0.062 Uiso 1 1 calc R U . . .
H6C_2 H 0.157688 0.544424 0.798070 0.062 Uiso 1 1 calc R U . . .
C7_2 C 0.13210(17) 0.47966(8) 0.5865(3) 0.0243(5) Uani 1 1 d . . . . .
H7_2 H 0.111768 0.507361 0.538710 0.029 Uiso 1 1 calc R U . . .
C8_2 C 0.12479(17) 0.44203(8) 0.4833(3) 0.0222(5) Uani 1 1 d . . . . .
C9_2 C 0.0846(2) 0.44511(8) 0.2972(3) 0.0320(6) Uani 1 1 d . . . . .
H9A_2 H 0.133318 0.431973 0.222128 0.048 Uiso 1 1 calc R U . . .
H9B_2 H 0.073984 0.476193 0.265931 0.048 Uiso 1 1 calc R U . . .
H9C_2 H 0.020471 0.429175 0.283020 0.048 Uiso 1 1 calc R U . . .
C1_3 C 0.7502(4) 0.11987(15) 0.2418(7) 0.0201(9) Uani 0.800(4) 1 d D . P A 1
C2_3 C 0.8161(4) 0.08665(15) 0.2030(8) 0.0229(11) Uani 0.800(4) 1 d D . P A 1
H2_3 H 0.795218 0.064500 0.121930 0.027 Uiso 0.800(4) 1 calc R U P A 1
C3_3 C 0.9135(5) 0.0853(3) 0.2821(16) 0.0244(11) Uani 0.800(4) 1 d D . P A 1
H3_3 H 0.958103 0.062013 0.255637 0.029 Uiso 0.800(4) 1 calc R U P A 1
C4_3 C 0.9444(4) 0.11725(17) 0.3971(8) 0.0256(11) Uani 0.800(4) 1 d D . P A 1
H4_3 H 1.011146 0.116337 0.447653 0.031 Uiso 0.800(4) 1 calc R U P A 1
C5_3 C 0.8785(3) 0.15216(14) 0.4432(4) 0.0231(8) Uani 0.800(4) 1 d D . P A 1
H5_3 H 0.899634 0.174033 0.525250 0.028 Uiso 0.800(4) 1 calc R U P A 1
C6_3 C 0.7835(3) 0.15270(12) 0.3641(5) 0.0203(8) Uani 0.800(4) 1 d D . P A 1
C7_3 C 0.6987(3) 0.18359(13) 0.3833(6) 0.0211(8) Uani 0.800(4) 1 d D . P A 1
S8_3 S 0.68283(8) 0.22907(3) 0.50789(11) 0.0269(3) Uani 0.800(4) 1 d D . P A 1
C9_3 C 0.5615(4) 0.23587(16) 0.4232(9) 0.0301(11) Uani 0.800(4) 1 d D . P A 1
H9_3 H 0.518842 0.259516 0.452912 0.036 Uiso 0.800(4) 1 calc R U P A 1
C10_3 C 0.5337(4) 0.20358(16) 0.3092(6) 0.0279(11) Uani 0.800(4) 1 d D . P A 1
H10_3 H 0.468535 0.201511 0.252610 0.033 Uiso 0.800(4) 1 calc R U P A 1
C11_3 C 0.6133(4) 0.17303(17) 0.2837(9) 0.0245(11) Uani 0.800(4) 1 d D . P A 1
C1_4 C 0.6257(18) 0.1628(9) 0.274(4) 0.032(3) Uani 0.200(4) 1 d D U P A 2
C2_4 C 0.5469(17) 0.1913(7) 0.282(3) 0.033(3) Uani 0.200(4) 1 d D U P A 2
H2_4 H 0.489776 0.187425 0.204503 0.040 Uiso 0.200(4) 1 calc R U P A 2
C3_4 C 0.5471(17) 0.2257(8) 0.401(4) 0.034(3) Uani 0.200(4) 1 d D U P A 2
H3_4 H 0.486464 0.240509 0.424578 0.041 Uiso 0.200(4) 1 calc R U P A 2
C4_4 C 0.6367(13) 0.2377(5) 0.481(2) 0.037(3) Uani 0.200(4) 1 d D U P A 2
H4_4 H 0.642037 0.264916 0.542248 0.045 Uiso 0.200(4) 1 calc R U P A 2
C5_4 C 0.7238(11) 0.2091(5) 0.4744(18) 0.036(2) Uani 0.200(4) 1 d D U P A 2
H5_4 H 0.783953 0.215777 0.541378 0.043 Uiso 0.200(4) 1 calc R U P A 2
C6_4 C 0.7192(15) 0.1736(7) 0.374(3) 0.033(3) Uani 0.200(4) 1 d D U P A 2
C7_4 C 0.7914(13) 0.1399(7) 0.337(3) 0.032(3) Uani 0.200(4) 1 d D U P A 2
S8_4 S 0.9162(4) 0.1323(2) 0.4117(8) 0.0369(18) Uani 0.200(4) 1 d D U P A 2
C9_4 C 0.923(2) 0.0866(15) 0.281(8) 0.034(3) Uani 0.200(4) 1 d D U P A 2
H9_4 H 0.982956 0.070304 0.266199 0.041 Uiso 0.200(4) 1 calc R U P A 2
C10_4 C 0.832(2) 0.0766(8) 0.202(4) 0.033(3) Uani 0.200(4) 1 d D U P A 2
H10_4 H 0.819574 0.050020 0.139065 0.039 Uiso 0.200(4) 1 calc R U P A 2
C11_4 C 0.7589(18) 0.1092(8) 0.220(4) 0.032(3) Uani 0.200(4) 1 d D U P A 2
C1_5 C 0.0562(9) 0.3287(5) 0.3864(14) 0.0200(16) Uani 0.661(4) 1 d D . P B 1
C2_5 C -0.0425(8) 0.3314(4) 0.4305(19) 0.0245(19) Uani 0.661(4) 1 d D . P B 1
H2_5 H -0.064916 0.355894 0.494554 0.029 Uiso 0.661(4) 1 calc R U P B 1
C3_5 C -0.1084(7) 0.2979(4) 0.3799(16) 0.0238(18) Uani 0.661(4) 1 d D . P B 1
H3_5 H -0.176302 0.299157 0.411583 0.029 Uiso 0.661(4) 1 calc R U P B 1
C4_5 C -0.0766(5) 0.2623(2) 0.2830(8) 0.0273(13) Uani 0.661(4) 1 d D . P B 1
H4_5 H -0.123205 0.239714 0.249148 0.033 Uiso 0.661(4) 1 calc R U P B 1
C5_5 C 0.0268(4) 0.25941(17) 0.2333(6) 0.0249(10) Uani 0.661(4) 1 d D . P B 1
H5_5 H 0.049171 0.235385 0.166782 0.030 Uiso 0.661(4) 1 calc R U P B 1
C6_5 C 0.0896(5) 0.2923(3) 0.2859(11) 0.0186(13) Uani 0.661(4) 1 d D . P B 1
C7_5 C 0.1979(5) 0.2994(3) 0.2604(12) 0.0201(14) Uani 0.661(4) 1 d D . P B 1
S8_5 S 0.28429(11) 0.27073(4) 0.14822(14) 0.0252(4) Uani 0.661(4) 1 d D . P B 1
C9_5 C 0.3763(9) 0.3069(3) 0.2098(18) 0.0253(17) Uani 0.661(4) 1 d D . P B 1
H9_5 H 0.444058 0.304204 0.178266 0.030 Uiso 0.661(4) 1 calc R U P B 1
C10_5 C 0.3425(7) 0.3407(5) 0.3107(19) 0.0284(18) Uani 0.661(4) 1 d D . P B 1
H10_5 H 0.384055 0.364072 0.354872 0.034 Uiso 0.661(4) 1 calc R U P B 1
C11_5 C 0.2373(9) 0.3365(5) 0.342(2) 0.0214(17) Uani 0.661(4) 1 d D . P B 1
C1_6 C 0.226(2) 0.3316(11) 0.342(5) 0.029(3) Uani 0.339(4) 1 d D U P B 2
C2_6 C 0.3234(16) 0.3410(9) 0.320(4) 0.031(3) Uani 0.339(4) 1 d D U P B 2
H2_6 H 0.354616 0.365316 0.378657 0.037 Uiso 0.339(4) 1 calc R U P B 2
C3_6 C 0.3779(19) 0.3152(7) 0.212(4) 0.032(3) Uani 0.339(4) 1 d D U P B 2
H3A_6 H 0.445717 0.322162 0.190866 0.039 Uiso 0.339(4) 1 calc R U P B 2
C4_6 C 0.3296(8) 0.2783(4) 0.1360(15) 0.036(2) Uani 0.339(4) 1 d D U P B 2
H4_6 H 0.367854 0.259365 0.067328 0.044 Uiso 0.339(4) 1 calc R U P B 2
C5_6 C 0.2243(8) 0.2674(3) 0.1559(11) 0.0349(18) Uani 0.339(4) 1 d D U P B 2
H5_6 H 0.192289 0.242747 0.100006 0.042 Uiso 0.339(4) 1 calc R U P B 2
C6_6 C 0.1757(12) 0.2947(7) 0.259(3) 0.030(2) Uani 0.339(4) 1 d D U P B 2
C7_6 C 0.0704(12) 0.2959(7) 0.305(3) 0.031(2) Uani 0.339(4) 1 d D U P B 2
S8_6 S -0.0288(3) 0.25944(9) 0.2585(4) 0.0338(10) Uani 0.339(4) 1 d D U P B 2
C9_6 C -0.1072(17) 0.2911(9) 0.362(4) 0.031(2) Uani 0.339(4) 1 d D U P B 2
H9A_6 H -0.177355 0.285677 0.366251 0.037 Uiso 0.339(4) 1 calc R U P B 2
C10_6 C -0.0572(19) 0.3266(9) 0.440(4) 0.029(3) Uani 0.339(4) 1 d D U P B 2
H10A_6 H -0.090319 0.347232 0.509484 0.035 Uiso 0.339(4) 1 calc R U P B 2
C11_6 C 0.048(2) 0.3300(10) 0.409(4) 0.029(3) Uani 0.339(4) 1 d D U P B 2

loop_
_atom_site_aniso_label
_atom_site_aniso_U_11
_atom_site_aniso_U_22
_atom_site_aniso_U_33
_atom_site_aniso_U_23
_atom_site_aniso_U_13
_atom_site_aniso_U_12
B1_1 0.0263(15) 0.0435(18) 0.0198(13) 0.0100(12) 0.0024(11) -0.0084(13)
C1_1 0.0203(12) 0.0340(14) 0.0251(12) 0.0059(10) -0.0043(10) -0.0015(10)
C2_1 0.0281(13) 0.0347(15) 0.0273(13) 0.0068(11) -0.0030(10) -0.0038(11)
C3_1 0.0399(16) 0.0537(19) 0.0282(14) 0.0057(13) 0.0025(12) -0.0140(14)
C4_1 0.0396(15) 0.0369(15) 0.0217(12) 0.0059(11) -0.0052(11) -0.0032(12)
C5_1 0.0441(17) 0.0396(17) 0.0468(17) 0.0044(13) -0.0171(14) -0.0102(14)
C6_1 0.0326(14) 0.0273(14) 0.0370(15) 0.0112(11) -0.0142(11) -0.0037(11)
C7_1 0.0240(13) 0.0346(15) 0.0351(14) 0.0169(12) -0.0060(11) -0.0042(11)
C8_1 0.0222(12) 0.0428(16) 0.0268(13) 0.0104(11) -0.0033(10) -0.0014(11)
C9_1 0.0310(15) 0.077(2) 0.0332(15) 0.0072(15) 0.0028(12) -0.0178(15)
B1_2 0.0307(15) 0.0197(14) 0.0211(13) 0.0027(11) -0.0026(11) 0.0047(11)
C1_2 0.0167(11) 0.0202(12) 0.0241(11) -0.0019(9) 0.0030(9) -0.0004(9)
C2_2 0.0197(11) 0.0211(12) 0.0229(11) 0.0011(9) 0.0015(9) 0.0010(9)
C3_2 0.0416(15) 0.0269(14) 0.0264(13) 0.0013(10) -0.0047(11) 0.0043(12)
C4_2 0.0235(12) 0.0290(13) 0.0174(11) -0.0024(9) -0.0009(9) 0.0023(10)
C5_2 0.0257(12) 0.0230(13) 0.0248(12) -0.0060(10) 0.0023(10) 0.0019(10)
C6_2 0.0545(18) 0.0315(16) 0.0359(15) -0.0128(12) -0.0093(13) 0.0058(13)
C7_2 0.0279(13) 0.0178(12) 0.0271(12) 0.0009(9) 0.0018(10) 0.0035(10)
C8_2 0.0226(12) 0.0226(12) 0.0215(12) -0.0008(9) 0.0020(9) 0.0015(10)
C9_2 0.0439(16) 0.0270(14) 0.0244(13) -0.0024(10) -0.0047(11) 0.0079(12)
C1_3 0.0219(18) 0.024(2) 0.0150(19) 0.0016(16) 0.0025(14) -0.0044(16)
C2_3 0.026(3) 0.019(2) 0.0239(17) 0.0019(18) 0.0021(17) -0.0044(18)
C3_3 0.025(2) 0.023(2) 0.0262(18) 0.0075(16) 0.008(2) 0.003(2)
C4_3 0.025(3) 0.026(3) 0.027(2) 0.0055(19) 0.0015(18) 0.0022(17)
C5_3 0.026(2) 0.023(2) 0.0197(16) -0.0023(14) 0.0029(14) -0.0006(15)
C6_3 0.0224(17) 0.019(2) 0.0195(18) 0.0040(14) 0.0014(13) -0.0017(15)
C7_3 0.025(2) 0.018(2) 0.0205(16) 0.0008(16) 0.0046(15) -0.0004(14)
S8_3 0.0301(6) 0.0239(5) 0.0272(5) -0.0020(3) 0.0045(4) 0.0000(4)
C9_3 0.027(2) 0.023(3) 0.041(3) 0.0039(19) 0.0086(19) 0.0014(17)
C10_3 0.0235(19) 0.035(3) 0.026(2) -0.0010(19) 0.0052(15) 0.0059(17)
C11_3 0.024(2) 0.025(3) 0.0247(19) 0.002(2) 0.0023(17) 0.0012(18)
C1_4 0.030(5) 0.034(6) 0.031(5) 0.000(5) 0.007(5) 0.005(5)
C2_4 0.033(6) 0.035(7) 0.032(5) -0.002(5) 0.008(5) 0.003(5)
C3_4 0.034(6) 0.037(6) 0.033(5) -0.003(5) 0.011(5) 0.006(5)
C4_4 0.039(6) 0.038(6) 0.036(5) -0.006(4) 0.012(5) 0.006(5)
C5_4 0.037(5) 0.036(5) 0.036(4) -0.005(4) 0.011(4) 0.004(5)
C6_4 0.033(5) 0.034(5) 0.031(4) -0.003(4) 0.006(4) 0.000(4)
C7_4 0.028(4) 0.037(5) 0.031(4) 0.002(4) 0.001(4) -0.001(4)
S8_4 0.031(4) 0.044(5) 0.034(3) 0.007(3) -0.006(3) -0.011(3)
C9_4 0.027(5) 0.043(6) 0.032(5) 0.006(5) -0.002(5) -0.005(5)
C10_4 0.027(5) 0.040(7) 0.031(5) 0.004(5) 0.001(5) -0.001(5)
C11_4 0.026(5) 0.038(6) 0.031(5) 0.001(5) -0.001(5) -0.002(5)
C1_5 0.029(3) 0.019(3) 0.011(3) 0.000(2) -0.005(2) 0.001(2)
C2_5 0.036(5) 0.018(3) 0.019(3) 0.004(3) -0.003(3) -0.001(3)
C3_5 0.025(2) 0.029(5) 0.018(4) 0.001(3) -0.001(2) 0.001(3)
C4_5 0.028(3) 0.026(3) 0.027(3) 0.006(2) -0.007(3) -0.002(3)
C5_5 0.030(3) 0.023(2) 0.022(2) 0.0014(15) 0.001(2) 0.004(2)
C6_5 0.028(3) 0.011(2) 0.015(3) -0.0012(17) -0.007(2) 0.006(2)
C7_5 0.028(3) 0.017(3) 0.015(2) 0.001(2) -0.002(2) 0.007(2)
S8_5 0.0329(10) 0.0198(6) 0.0228(5) -0.0053(4) 0.0000(6) 0.0068(7)
C9_5 0.024(3) 0.021(4) 0.031(3) -0.004(3) 0.004(2) 0.009(3)
C10_5 0.024(4) 0.029(3) 0.032(3) -0.005(3) 0.003(3) 0.004(3)
C11_5 0.029(5) 0.015(4) 0.019(2) -0.004(3) -0.002(3) 0.005(2)
C1_6 0.034(5) 0.024(5) 0.030(5) 0.001(4) -0.004(4) 0.004(4)
C2_6 0.037(6) 0.023(5) 0.032(5) -0.004(4) -0.003(4) 0.005(4)
C3_6 0.033(5) 0.026(5) 0.038(5) -0.002(4) -0.002(4) 0.004(4)
C4_6 0.036(4) 0.029(4) 0.044(4) -0.002(3) 0.000(4) 0.004(4)
C5_6 0.040(4) 0.026(3) 0.038(3) 0.000(3) -0.003(4) 0.004(3)
C6_6 0.038(4) 0.021(4) 0.029(4) -0.001(3) -0.005(4) 0.004(3)
C7_6 0.041(4) 0.024(4) 0.027(4) 0.002(3) -0.004(3) -0.002(3)
S8_6 0.050(3) 0.0222(13) 0.0281(16) -0.0021(10) -0.010(2) -0.011(2)
C9_6 0.040(4) 0.024(4) 0.028(4) -0.002(4) -0.005(4) -0.012(4)
C10_6 0.035(5) 0.025(5) 0.026(5) 0.002(4) 0.000(4) -0.005(4)
C11_6 0.039(5) 0.021(5) 0.026(5) 0.000(4) 0.001(4) -0.001(4)

loop_
_atom_type_symbol
_atom_type_description
_atom_type_scat_dispersion_real
_atom_type_scat_dispersion_imag
_atom_type_scat_source
C C 0.0033 0.0016 'International Tables Vol C Tables 4.2.6.8 and 6.1.1.4'
H H 0.0000 0.0000 'International Tables Vol C Tables 4.2.6.8 and 6.1.1.4'
B B 0.0013 0.0007 'International Tables Vol C Tables 4.2.6.8 and 6.1.1.4'
S S 0.1246 0.1234 'International Tables Vol C Tables 4.2.6.8 and 6.1.1.4'

loop_
_exptl_crystal_face_index_h
_exptl_crystal_face_index_k
_exptl_crystal_face_index_l
_exptl_crystal_face_perp_dist
-2.00 0.00 -1.00 0.1210
0.00 1.00 0.00 0.1260
0.00 -1.00 0.00 0.0370
1.00 2.00 0.00 0.1600
-1.00 -2.00 0.00 0.0990
-3.00 3.00 1.00 0.1650
1.00 -2.00 -2.00 0.0960
-1.00 2.00 2.00 0.1930
0.00 -3.00 2.00 0.1480
2.00 1.00 2.00 0.2020
1.00 -1.00 1.00 0.1700
1.00 -3.00 1.00 0.1180
3.00 -1.00 -1.00 0.1220
-3.00 1.00 1.00 0.1450
-2.00 -3.00 2.00 0.1060
1.00 3.00 1.00 0.2180
-1.00 -3.00 -1.00 0.1110
-3.00 1.00 0.00 0.1410
3.00 -1.00 0.00 0.1310
-2.00 -2.00 -1.00 0.1120
2.00 2.00 1.00 0.2020
-3.00 3.00 -1.00 0.1390

loop_
_geom_angle_atom_site_label_1
_geom_angle_atom_site_label_2
_geom_angle_atom_site_label_3
_geom_angle
_geom_angle_site_symmetry_1
_geom_angle_site_symmetry_3
_geom_angle_publ_flag
C1_4 B1_1 C1_1 133.8(10) . . ?
C1_3 B1_1 C1_1 129.1(3) . . ?
C1_3 B1_1 C11_3 102.3(3) . . ?
C1_1 B1_1 C11_3 128.6(3) . . ?
C1_4 B1_1 C11_4 109.0(11) . . ?
C1_1 B1_1 C11_4 116.9(7) . . ?
C2_1 C1_1 C8_1 118.1(2) . . ?
C2_1 C1_1 B1_1 122.8(2) . . ?
C8_1 C1_1 B1_1 119.0(2) . . ?
C4_1 C2_1 C1_1 119.8(2) . . ?
C4_1 C2_1 C3_1 120.0(2) . . ?
C1_1 C2_1 C3_1 120.1(2) . . ?
C2_1 C3_1 H3A_1 109.5 . . ?
C2_1 C3_1 H3B_1 109.5 . . ?
H3A_1 C3_1 H3B_1 109.5 . . ?
C2_1 C3_1 H3C_1 109.5 . . ?
H3A_1 C3_1 H3C_1 109.5 . . ?
H3B_1 C3_1 H3C_1 109.5 . . ?
C6_1 C4_1 C2_1 121.9(2) . . ?
C6_1 C4_1 H4_1 119.0 . . ?
C2_1 C4_1 H4_1 119.0 . . ?
C6_1 C5_1 H5A_1 109.5 . . ?
C6_1 C5_1 H5B_1 109.5 . . ?
H5A_1 C5_1 H5B_1 109.5 . . ?
C6_1 C5_1 H5C_1 109.5 . . ?
H5A_1 C5_1 H5C_1 109.5 . . ?
H5B_1 C5_1 H5C_1 109.5 . . ?
C7_1 C6_1 C4_1 118.2(2) . . ?
C7_1 C6_1 C5_1 120.2(2) . . ?
C4_1 C6_1 C5_1 121.6(3) . . ?
C6_1 C7_1 C8_1 121.7(2) . . ?
C6_1 C7_1 H7_1 119.1 . . ?
C8_1 C7_1 H7_1 119.1 . . ?
C7_1 C8_1 C1_1 120.2(2) . . ?
C7_1 C8_1 C9_1 119.8(2) . . ?
C1_1 C8_1 C9_1 119.9(2) . . ?
C8_1 C9_1 H9A_1 109.5 . . ?
C8_1 C9_1 H9B_1 109.5 . . ?
H9A_1 C9_1 H9B_1 109.5 . . ?
C8_1 C9_1 H9C_1 109.5 . . ?
H9A_1 C9_1 H9C_1 109.5 . . ?
H9B_1 C9_1 H9C_1 109.5 . . ?
C1_6 B1_2 C1_2 134.3(9) . . ?
C1_5 B1_2 C1_2 129.7(4) . . ?
C1_5 B1_2 C11_5 103.4(4) . . ?
C1_2 B1_2 C11_5 126.9(4) . . ?
C1_6 B1_2 C11_6 102.8(9) . . ?
C1_2 B1_2 C11_6 122.7(8) . . ?
C8_2 C1_2 C2_2 118.9(2) . . ?
C8_2 C1_2 B1_2 120.6(2) . . ?
C2_2 C1_2 B1_2 120.5(2) . . ?
C4_2 C2_2 C1_2 119.8(2) . . ?
C4_2 C2_2 C3_2 120.2(2) . . ?
C1_2 C2_2 C3_2 120.0(2) . . ?
C2_2 C3_2 H3A_2 109.5 . . ?
C2_2 C3_2 H3B_2 109.5 . . ?
H3A_2 C3_2 H3B_2 109.5 . . ?
C2_2 C3_2 H3C_2 109.5 . . ?
H3A_2 C3_2 H3C_2 109.5 . . ?
H3B_2 C3_2 H3C_2 109.5 . . ?
C2_2 C4_2 C5_2 121.9(2) . . ?
C2_2 C4_2 H4_2 119.1 . . ?
C5_2 C4_2 H4_2 119.1 . . ?
C4_2 C5_2 C7_2 118.0(2) . . ?
C4_2 C5_2 C6_2 120.8(2) . . ?
C7_2 C5_2 C6_2 121.3(2) . . ?
C5_2 C6_2 H6A_2 109.5 . . ?
C5_2 C6_2 H6B_2 109.5 . . ?
H6A_2 C6_2 H6B_2 109.5 . . ?
C5_2 C6_2 H6C_2 109.5 . . ?
H6A_2 C6_2 H6C_2 109.5 . . ?
H6B_2 C6_2 H6C_2 109.5 . . ?
C5_2 C7_2 C8_2 121.5(2) . . ?
C5_2 C7_2 H7_2 119.3 . . ?
C8_2 C7_2 H7_2 119.3 . . ?
C7_2 C8_2 C1_2 119.9(2) . . ?
C7_2 C8_2 C9_2 120.5(2) . . ?
C1_2 C8_2 C9_2 119.6(2) . . ?
C8_2 C9_2 H9A_2 109.5 . . ?
C8_2 C9_2 H9B_2 109.5 . . ?
H9A_2 C9_2 H9B_2 109.5 . . ?
C8_2 C9_2 H9C_2 109.5 . . ?
H9A_2 C9_2 H9C_2 109.5 . . ?
H9B_2 C9_2 H9C_2 109.5 . . ?
C2_3 C1_3 C6_3 118.6(4) . . ?
C2_3 C1_3 B1_1 131.7(4) . . ?
C6_3 C1_3 B1_1 109.7(3) . . ?
C1_3 C2_3 C3_3 120.6(4) . . ?
C1_3 C2_3 H2_3 119.7 . . ?
C3_3 C2_3 H2_3 119.7 . . ?
C4_3 C3_3 C2_3 120.0(5) . . ?
C4_3 C3_3 H3_3 120.0 . . ?
C2_3 C3_3 H3_3 120.0 . . ?
C3_3 C4_3 C5_3 121.5(6) . . ?
C3_3 C4_3 H4_3 119.2 . . ?
C5_3 C4_3 H4_3 119.2 . . ?
C6_3 C5_3 C4_3 117.2(4) . . ?
C6_3 C5_3 H5_3 121.4 . . ?
C4_3 C5_3 H5_3 121.4 . . ?
C5_3 C6_3 C1_3 122.1(3) . . ?
C5_3 C6_3 C7_3 130.5(3) . . ?
C1_3 C6_3 C7_3 107.4(3) . . ?
C11_3 C7_3 C6_3 113.9(3) . . ?
C11_3 C7_3 S8_3 112.5(3) . . ?
C6_3 C7_3 S8_3 133.5(3) . . ?
C7_3 S8_3 C9_3 91.4(2) . . ?
C10_3 C9_3 S8_3 112.2(4) . . ?
C10_3 C9_3 H9_3 123.9 . . ?
S8_3 C9_3 H9_3 123.9 . . ?
C9_3 C10_3 C11_3 112.4(4) . . ?
C9_3 C10_3 H10_3 123.8 . . ?
C11_3 C10_3 H10_3 123.8 . . ?
C7_3 C11_3 C10_3 111.5(4) . . ?
C7_3 C11_3 B1_1 106.7(3) . . ?
C10_3 C11_3 B1_1 141.8(4) . . ?
B1_1 C1_4 C2_4 131.5(18) . . ?
B1_1 C1_4 C6_4 110.3(14) . . ?
C2_4 C1_4 C6_4 117.9(17) . . ?
C1_4 C2_4 C3_4 122.2(19) . . ?
C1_4 C2_4 H2_4 118.9 . . ?
C3_4 C2_4 H2_4 118.9 . . ?
C4_4 C3_4 C2_4 118.2(19) . . ?
C4_4 C3_4 H3_4 120.9 . . ?
C2_4 C3_4 H3_4 120.9 . . ?
C3_4 C4_4 C5_4 120.1(15) . . ?
C3_4 C4_4 H4_4 119.9 . . ?
C5_4 C4_4 H4_4 119.9 . . ?
C6_4 C5_4 C4_4 119.8(13) . . ?
C6_4 C5_4 H5_4 120.1 . . ?
C4_4 C5_4 H5_4 120.1 . . ?
C5_4 C6_4 C7_4 133.0(17) . . ?
C5_4 C6_4 C1_4 120.0(14) . . ?
C7_4 C6_4 C1_4 107.0(14) . . ?
C11_4 C7_4 C6_4 115.4(15) . . ?
C11_4 C7_4 S8_4 113.2(12) . . ?
C6_4 C7_4 S8_4 131.3(14) . . ?
C9_4 S8_4 C7_4 89.5(11) . . ?
C10_4 C9_4 S8_4 111.8(17) . . ?
C10_4 C9_4 H9_4 124.1 . . ?
S8_4 C9_4 H9_4 124.1 . . ?
C9_4 C10_4 C11_4 113.6(19) . . ?
C9_4 C10_4 H10_4 123.2 . . ?
C11_4 C10_4 H10_4 123.2 . . ?
C7_4 C11_4 C10_4 111.0(17) . . ?
C7_4 C11_4 B1_1 98.2(13) . . ?
C10_4 C11_4 B1_1 150.4(17) . . ?
C2_5 C1_5 C6_5 120.6(9) . . ?
C2_5 C1_5 B1_2 130.5(8) . . ?
C6_5 C1_5 B1_2 108.8(7) . . ?
C1_5 C2_5 C3_5 118.8(10) . . ?
C1_5 C2_5 H2_5 120.6 . . ?
C3_5 C2_5 H2_5 120.6 . . ?
C2_5 C3_5 C4_5 121.0(9) . . ?
C2_5 C3_5 H3_5 119.5 . . ?
C4_5 C3_5 H3_5 119.5 . . ?
C3_5 C4_5 C5_5 120.8(7) . . ?
C3_5 C4_5 H4_5 119.6 . . ?
C5_5 C4_5 H4_5 119.6 . . ?
C6_5 C5_5 C4_5 117.0(6) . . ?
C6_5 C5_5 H5_5 121.5 . . ?
C4_5 C5_5 H5_5 121.5 . . ?
C5_5 C6_5 C1_5 121.8(6) . . ?
C5_5 C6_5 C7_5 131.0(6) . . ?
C1_5 C6_5 C7_5 107.1(7) . . ?
C11_5 C7_5 C6_5 113.9(7) . . ?
C11_5 C7_5 S8_5 113.4(5) . . ?
C6_5 C7_5 S8_5 132.7(6) . . ?
C9_5 S8_5 C7_5 91.3(4) . . ?
C10_5 C9_5 S8_5 112.8(8) . . ?
C10_5 C9_5 H9_5 123.6 . . ?
S8_5 C9_5 H9_5 123.6 . . ?
C9_5 C10_5 C11_5 112.4(10) . . ?
C9_5 C10_5 H10_5 123.8 . . ?
C11_5 C10_5 H10_5 123.8 . . ?
C7_5 C11_5 C10_5 110.1(9) . . ?
C7_5 C11_5 B1_2 106.7(7) . . ?
C10_5 C11_5 B1_2 143.2(8) . . ?
C2_6 C1_6 C6_6 122(2) . . ?
C2_6 C1_6 B1_2 128.5(19) . . ?
C6_6 C1_6 B1_2 109.2(16) . . ?
C1_6 C2_6 C3_6 120(2) . . ?
C1_6 C2_6 H2_6 120.0 . . ?
C3_6 C2_6 H2_6 120.0 . . ?
C2_6 C3_6 C4_6 118(2) . . ?
C2_6 C3_6 H3A_6 121.2 . . ?
C4_6 C3_6 H3A_6 121.2 . . ?
C3_6 C4_6 C5_6 123.8(15) . . ?
C3_6 C4_6 H4_6 118.1 . . ?
C5_6 C4_6 H4_6 118.1 . . ?
C6_6 C5_6 C4_6 114.9(10) . . ?
C6_6 C5_6 H5_6 122.5 . . ?
C4_6 C5_6 H5_6 122.5 . . ?
C5_6 C6_6 C1_6 121.5(15) . . ?
C5_6 C6_6 C7_6 131.3(16) . . ?
C1_6 C6_6 C7_6 107.1(17) . . ?
C11_6 C7_6 C6_6 114.4(17) . . ?
C11_6 C7_6 S8_6 114.5(13) . . ?
C6_6 C7_6 S8_6 131.0(15) . . ?
C9_6 S8_6 C7_6 91.3(10) . . ?
C10_6 C9_6 S8_6 111.3(17) . . ?
C10_6 C9_6 H9A_6 124.4 . . ?
S8_6 C9_6 H9A_6 124.4 . . ?
C9_6 C10_6 C11_6 115(2) . . ?
C9_6 C10_6 H10A_6 122.3 . . ?
C11_6 C10_6 H10A_6 122.3 . . ?
C7_6 C11_6 C10_6 107.2(19) . . ?
C7_6 C11_6 B1_2 106.3(15) . . ?
C10_6 C11_6 B1_2 146.3(19) . . ?

loop_
_geom_bond_atom_site_label_1
_geom_bond_atom_site_label_2
_geom_bond_distance
_geom_bond_site_symmetry_2
_geom_bond_publ_flag
B1_1 C1_4 1.28(2) . ?
B1_1 C1_3 1.559(6) . ?
B1_1 C1_1 1.560(4) . ?
B1_1 C11_3 1.607(5) . ?
B1_1 C11_4 1.72(2) . ?
C1_1 C2_1 1.404(3) . ?
C1_1 C8_1 1.415(3) . ?
C2_1 C4_1 1.390(4) . ?
C2_1 C3_1 1.515(3) . ?
C3_1 H3A_1 0.9800 . ?
C3_1 H3B_1 0.9800 . ?
C3_1 H3C_1 0.9800 . ?
C4_1 C6_1 1.388(4) . ?
C4_1 H4_1 0.9500 . ?
C5_1 C6_1 1.507(4) . ?
C5_1 H5A_1 0.9800 . ?
C5_1 H5B_1 0.9800 . ?
C5_1 H5C_1 0.9800 . ?
C6_1 C7_1 1.380(4) . ?
C7_1 C8_1 1.384(4) . ?
C7_1 H7_1 0.9500 . ?
C8_1 C9_1 1.508(4) . ?
C9_1 H9A_1 0.9800 . ?
C9_1 H9B_1 0.9800 . ?
C9_1 H9C_1 0.9800 . ?
B1_2 C1_6 1.53(3) . ?
B1_2 C1_5 1.559(12) . ?
B1_2 C1_2 1.560(3) . ?
B1_2 C11_5 1.579(12) . ?
B1_2 C11_6 1.60(3) . ?
C1_2 C8_2 1.399(3) . ?
C1_2 C2_2 1.400(3) . ?
C2_2 C4_2 1.386(3) . ?
C2_2 C3_2 1.512(3) . ?
C3_2 H3A_2 0.9800 . ?
C3_2 H3B_2 0.9800 . ?
C3_2 H3C_2 0.9800 . ?
C4_2 C5_2 1.387(3) . ?
C4_2 H4_2 0.9500 . ?
C5_2 C7_2 1.388(3) . ?
C5_2 C6_2 1.508(3) . ?
C6_2 H6A_2 0.9800 . ?
C6_2 H6B_2 0.9800 . ?
C6_2 H6C_2 0.9800 . ?
C7_2 C8_2 1.393(3) . ?
C7_2 H7_2 0.9500 . ?
C8_2 C9_2 1.514(3) . ?
C9_2 H9A_2 0.9800 . ?
C9_2 H9B_2 0.9800 . ?
C9_2 H9C_2 0.9800 . ?
C1_3 C2_3 1.378(5) . ?
C1_3 C6_3 1.427(5) . ?
C2_3 C3_3 1.402(7) . ?
C2_3 H2_3 0.9500 . ?
C3_3 C4_3 1.364(8) . ?
C3_3 H3_3 0.9500 . ?
C4_3 C5_3 1.431(5) . ?
C4_3 H4_3 0.9500 . ?
C5_3 C6_3 1.372(5) . ?
C5_3 H5_3 0.9500 . ?
C6_3 C7_3 1.478(4) . ?
C7_3 C11_3 1.373(5) . ?
C7_3 S8_3 1.703(4) . ?
S8_3 C9_3 1.718(5) . ?
C9_3 C10_3 1.356(6) . ?
C9_3 H9_3 0.9500 . ?
C10_3 C11_3 1.428(5) . ?
C10_3 H10_3 0.9500 . ?
C1_4 C2_4 1.360(16) . ?
C1_4 C6_4 1.462(18) . ?
C2_4 C3_4 1.390(18) . ?
C2_4 H2_4 0.9500 . ?
C3_4 C4_4 1.361(18) . ?
C3_4 H3_4 0.9500 . ?
C4_4 C5_4 1.449(16) . ?
C4_4 H4_4 0.9500 . ?
C5_4 C6_4 1.327(16) . ?
C5_4 H5_4 0.9500 . ?
C6_4 C7_4 1.441(14) . ?
C7_4 C11_4 1.351(17) . ?
C7_4 S8_4 1.739(16) . ?
S8_4 C9_4 1.72(2) . ?
C9_4 C10_4 1.36(2) . ?
C9_4 H9_4 0.9500 . ?
C10_4 C11_4 1.401(17) . ?
C10_4 H10_4 0.9500 . ?
C1_5 C2_5 1.377(11) . ?
C1_5 C6_5 1.434(10) . ?
C2_5 C3_5 1.382(11) . ?
C2_5 H2_5 0.9500 . ?
C3_5 C4_5 1.393(10) . ?
C3_5 H3_5 0.9500 . ?
C4_5 C5_5 1.451(7) . ?
C4_5 H4_5 0.9500 . ?
C5_5 C6_5 1.348(9) . ?
C5_5 H5_5 0.9500 . ?
C6_5 C7_5 1.480(6) . ?
C7_5 C11_5 1.376(10) . ?
C7_5 S8_5 1.717(8) . ?
S8_5 C9_5 1.689(10) . ?
C9_5 C10_5 1.380(11) . ?
C9_5 H9_5 0.9500 . ?
C10_5 C11_5 1.437(10) . ?
C10_5 H10_5 0.9500 . ?
C1_6 C2_6 1.35(2) . ?
C1_6 C6_6 1.43(2) . ?
C2_6 C3_6 1.38(2) . ?
C2_6 H2_6 0.9500 . ?
C3_6 C4_6 1.403(18) . ?
C3_6 H3A_6 0.9500 . ?
C4_6 C5_6 1.455(13) . ?
C4_6 H4_6 0.9500 . ?
C5_6 C6_6 1.342(17) . ?
C5_6 H5_6 0.9500 . ?
C6_6 C7_6 1.464(12) . ?
C7_6 C11_6 1.357(19) . ?
C7_6 S8_6 1.741(17) . ?
S8_6 C9_6 1.655(18) . ?
C9_6 C10_6 1.38(2) . ?
C9_6 H9A_6 0.9500 . ?
C10_6 C11_6 1.43(2) . ?
C10_6 H10A_6 0.9500 . ?

loop_
_geom_torsion_atom_site_label_1
_geom_torsion_atom_site_label_2
_geom_torsion_atom_site_label_3
_geom_torsion_atom_site_label_4
_geom_torsion
_geom_torsion_site_symmetry_1
_geom_torsion_site_symmetry_2
_geom_torsion_site_symmetry_3
_geom_torsion_site_symmetry_4
_geom_torsion_publ_flag
C1_4 B1_1 C1_1 C2_1 122(2) . . . . ?
C1_3 B1_1 C1_1 C2_1 -65.8(4) . . . . ?
C11_3 B1_1 C1_1 C2_1 117.9(4) . . . . ?
C11_4 B1_1 C1_1 C2_1 -65.4(13) . . . . ?
C1_4 B1_1 C1_1 C8_1 -61(2) . . . . ?
C1_3 B1_1 C1_1 C8_1 111.0(4) . . . . ?
C11_3 B1_1 C1_1 C8_1 -65.2(5) . . . . ?
C11_4 B1_1 C1_1 C8_1 111.4(13) . . . . ?
C8_1 C1_1 C2_1 C4_1 -0.5(4) . . . . ?
B1_1 C1_1 C2_1 C4_1 176.3(2) . . . . ?
C8_1 C1_1 C2_1 C3_1 176.4(2) . . . . ?
B1_1 C1_1 C2_1 C3_1 -6.8(4) . . . . ?
C1_1 C2_1 C4_1 C6_1 0.6(4) . . . . ?
C3_1 C2_1 C4_1 C6_1 -176.3(2) . . . . ?
C2_1 C4_1 C6_1 C7_1 -0.3(4) . . . . ?
C2_1 C4_1 C6_1 C5_1 178.9(2) . . . . ?
C4_1 C6_1 C7_1 C8_1 0.0(4) . . . . ?
C5_1 C6_1 C7_1 C8_1 -179.2(2) . . . . ?
C6_1 C7_1 C8_1 C1_1 0.0(4) . . . . ?
C6_1 C7_1 C8_1 C9_1 -177.3(3) . . . . ?
C2_1 C1_1 C8_1 C7_1 0.3(4) . . . . ?
B1_1 C1_1 C8_1 C7_1 -176.7(2) . . . . ?
C2_1 C1_1 C8_1 C9_1 177.6(3) . . . . ?
B1_1 C1_1 C8_1 C9_1 0.6(4) . . . . ?
C1_6 B1_2 C1_2 C8_2 101(2) . . . . ?
C1_5 B1_2 C1_2 C8_2 -80.6(7) . . . . ?
C11_5 B1_2 C1_2 C8_2 98.1(10) . . . . ?
C11_6 B1_2 C1_2 C8_2 -85.0(15) . . . . ?
C1_6 B1_2 C1_2 C2_2 -80(3) . . . . ?
C1_5 B1_2 C1_2 C2_2 98.7(7) . . . . ?
C11_5 B1_2 C1_2 C2_2 -82.6(10) . . . . ?
C11_6 B1_2 C1_2 C2_2 94.4(15) . . . . ?
C8_2 C1_2 C2_2 C4_2 -1.3(3) . . . . ?
B1_2 C1_2 C2_2 C4_2 179.4(2) . . . . ?
C8_2 C1_2 C2_2 C3_2 177.3(2) . . . . ?
B1_2 C1_2 C2_2 C3_2 -2.1(3) . . . . ?
C1_2 C2_2 C4_2 C5_2 -0.2(3) . . . . ?
C3_2 C2_2 C4_2 C5_2 -178.8(2) . . . . ?
C2_2 C4_2 C5_2 C7_2 1.5(4) . . . . ?
C2_2 C4_2 C5_2 C6_2 -178.0(2) . . . . ?
C4_2 C5_2 C7_2 C8_2 -1.2(4) . . . . ?
C6_2 C5_2 C7_2 C8_2 178.3(2) . . . . ?
C5_2 C7_2 C8_2 C1_2 -0.3(4) . . . . ?
C5_2 C7_2 C8_2 C9_2 179.8(2) . . . . ?
C2_2 C1_2 C8_2 C7_2 1.5(3) . . . . ?
B1_2 C1_2 C8_2 C7_2 -179.1(2) . . . . ?
C2_2 C1_2 C8_2 C9_2 -178.5(2) . . . . ?
B1_2 C1_2 C8_2 C9_2 0.8(3) . . . . ?
C1_1 B1_1 C1_3 C2_3 2.1(8) . . . . ?
C11_3 B1_1 C1_3 C2_3 179.1(6) . . . . ?
C1_1 B1_1 C1_3 C6_3 -175.4(3) . . . . ?
C11_3 B1_1 C1_3 C6_3 1.6(5) . . . . ?
C6_3 C1_3 C2_3 C3_3 -0.1(11) . . . . ?
B1_1 C1_3 C2_3 C3_3 -177.4(9) . . . . ?
C1_3 C2_3 C3_3 C4_3 -0.8(16) . . . . ?
C2_3 C3_3 C4_3 C5_3 1.5(16) . . . . ?
C3_3 C4_3 C5_3 C6_3 -1.4(11) . . . . ?
C4_3 C5_3 C6_3 C1_3 0.5(7) . . . . ?
C4_3 C5_3 C6_3 C7_3 179.8(5) . . . . ?
C2_3 C1_3 C6_3 C5_3 0.2(7) . . . . ?
B1_1 C1_3 C6_3 C5_3 178.1(4) . . . . ?
C2_3 C1_3 C6_3 C7_3 -179.2(5) . . . . ?
B1_1 C1_3 C6_3 C7_3 -1.3(5) . . . . ?
C5_3 C6_3 C7_3 C11_3 -178.9(5) . . . . ?
C1_3 C6_3 C7_3 C11_3 0.4(6) . . . . ?
C5_3 C6_3 C7_3 S8_3 -1.0(8) . . . . ?
C1_3 C6_3 C7_3 S8_3 178.3(4) . . . . ?
C11_3 C7_3 S8_3 C9_3 -1.7(5) . . . . ?
C6_3 C7_3 S8_3 C9_3 -179.6(5) . . . . ?
C7_3 S8_3 C9_3 C10_3 2.2(5) . . . . ?
S8_3 C9_3 C10_3 C11_3 -2.1(7) . . . . ?
C6_3 C7_3 C11_3 C10_3 179.2(5) . . . . ?
S8_3 C7_3 C11_3 C10_3 0.9(6) . . . . ?
C6_3 C7_3 C11_3 B1_1 0.7(6) . . . . ?
S8_3 C7_3 C11_3 B1_1 -177.7(4) . . . . ?
C9_3 C10_3 C11_3 C7_3 0.8(7) . . . . ?
C9_3 C10_3 C11_3 B1_1 178.6(8) . . . . ?
C1_3 B1_1 C11_3 C7_3 -1.3(6) . . . . ?
C1_1 B1_1 C11_3 C7_3 175.7(3) . . . . ?
C1_3 B1_1 C11_3 C10_3 -179.2(8) . . . . ?
C1_1 B1_1 C11_3 C10_3 -2.2(11) . . . . ?
C1_1 B1_1 C1_4 C2_4 -11(6) . . . . ?
C11_4 B1_1 C1_4 C2_4 175(4) . . . . ?
C1_1 B1_1 C1_4 C6_4 175.7(13) . . . . ?
C11_4 B1_1 C1_4 C6_4 3(3) . . . . ?
B1_1 C1_4 C2_4 C3_4 177(3) . . . . ?
C6_4 C1_4 C2_4 C3_4 -10(5) . . . . ?
C1_4 C2_4 C3_4 C4_4 16(5) . . . . ?
C2_4 C3_4 C4_4 C5_4 -14(4) . . . . ?
C3_4 C4_4 C5_4 C6_4 7(3) . . . . ?
C4_4 C5_4 C6_4 C7_4 179(3) . . . . ?
C4_4 C5_4 C6_4 C1_4 -2(3) . . . . ?
B1_1 C1_4 C6_4 C5_4 177(3) . . . . ?
C2_4 C1_4 C6_4 C5_4 3(4) . . . . ?
B1_1 C1_4 C6_4 C7_4 -3(4) . . . . ?
C2_4 C1_4 C6_4 C7_4 -177(3) . . . . ?
C5_4 C6_4 C7_4 C11_4 -178(3) . . . . ?
C1_4 C6_4 C7_4 C11_4 3(4) . . . . ?
C5_4 C6_4 C7_4 S8_4 0(5) . . . . ?
C1_4 C6_4 C7_4 S8_4 -180(2) . . . . ?
C11_4 C7_4 S8_4 C9_4 0(3) . . . . ?
C6_4 C7_4 S8_4 C9_4 -178(4) . . . . ?
C7_4 S8_4 C9_4 C10_4 -6(5) . . . . ?
S8_4 C9_4 C10_4 C11_4 10(6) . . . . ?
C6_4 C7_4 C11_4 C10_4 -176(3) . . . . ?
S8_4 C7_4 C11_4 C10_4 5(4) . . . . ?
C6_4 C7_4 C11_4 B1_1 -1(3) . . . . ?
S8_4 C7_4 C11_4 B1_1 -179.3(15) . . . . ?
C9_4 C10_4 C11_4 C7_4 -10(5) . . . . ?
C9_4 C10_4 C11_4 B1_1 180(5) . . . . ?
C1_4 B1_1 C11_4 C7_4 -1(3) . . . . ?
C1_1 B1_1 C11_4 C7_4 -175.5(15) . . . . ?
C1_4 B1_1 C11_4 C10_4 170(5) . . . . ?
C1_1 B1_1 C11_4 C10_4 -4(6) . . . . ?
C1_2 B1_2 C1_5 C2_5 -1.0(18) . . . . ?
C11_5 B1_2 C1_5 C2_5 -179.9(15) . . . . ?
C1_2 B1_2 C1_5 C6_5 -177.2(5) . . . . ?
C11_5 B1_2 C1_5 C6_5 3.9(12) . . . . ?
C6_5 C1_5 C2_5 C3_5 2(2) . . . . ?
B1_2 C1_5 C2_5 C3_5 -174.2(13) . . . . ?
C1_5 C2_5 C3_5 C4_5 -1(2) . . . . ?
C2_5 C3_5 C4_5 C5_5 0.3(17) . . . . ?
C3_5 C4_5 C5_5 C6_5 0.3(11) . . . . ?
C4_5 C5_5 C6_5 C1_5 0.0(12) . . . . ?
C4_5 C5_5 C6_5 C7_5 179.2(9) . . . . ?
C2_5 C1_5 C6_5 C5_5 -1.0(17) . . . . ?
B1_2 C1_5 C6_5 C5_5 175.6(8) . . . . ?
C2_5 C1_5 C6_5 C7_5 179.6(11) . . . . ?
B1_2 C1_5 C6_5 C7_5 -3.7(11) . . . . ?
C5_5 C6_5 C7_5 C11_5 -177.1(12) . . . . ?
C1_5 C6_5 C7_5 C11_5 2.2(14) . . . . ?
C5_5 C6_5 C7_5 S8_5 3.4(17) . . . . ?
C1_5 C6_5 C7_5 S8_5 -177.3(9) . . . . ?
C11_5 C7_5 S8_5 C9_5 1.1(12) . . . . ?
C6_5 C7_5 S8_5 C9_5 -179.4(11) . . . . ?
C7_5 S8_5 C9_5 C10_5 -1.2(12) . . . . ?
S8_5 C9_5 C10_5 C11_5 1.0(18) . . . . ?
C6_5 C7_5 C11_5 C10_5 179.7(12) . . . . ?
S8_5 C7_5 C11_5 C10_5 -0.7(17) . . . . ?
C6_5 C7_5 C11_5 B1_2 0.4(16) . . . . ?
S8_5 C7_5 C11_5 B1_2 180.0(9) . . . . ?
C9_5 C10_5 C11_5 C7_5 0(2) . . . . ?
C9_5 C10_5 C11_5 B1_2 179(2) . . . . ?
C1_5 B1_2 C11_5 C7_5 -2.5(14) . . . . ?
C1_2 B1_2 C11_5 C7_5 178.5(7) . . . . ?
C1_5 B1_2 C11_5 C10_5 178(2) . . . . ?
C1_2 B1_2 C11_5 C10_5 -1(3) . . . . ?
C1_2 B1_2 C1_6 C2_6 -7(6) . . . . ?
C11_6 B1_2 C1_6 C2_6 178(4) . . . . ?
C1_2 B1_2 C1_6 C6_6 178.8(14) . . . . ?
C11_6 B1_2 C1_6 C6_6 4(3) . . . . ?
C6_6 C1_6 C2_6 C3_6 1(6) . . . . ?
B1_2 C1_6 C2_6 C3_6 -172(4) . . . . ?
C1_6 C2_6 C3_6 C4_6 -3(5) . . . . ?
C2_6 C3_6 C4_6 C5_6 4(4) . . . . ?
C3_6 C4_6 C5_6 C6_6 -2(2) . . . . ?
C4_6 C5_6 C6_6 C1_6 0(3) . . . . ?
C4_6 C5_6 C6_6 C7_6 177(2) . . . . ?
C2_6 C1_6 C6_6 C5_6 0(6) . . . . ?
B1_2 C1_6 C6_6 C5_6 175(2) . . . . ?
C2_6 C1_6 C6_6 C7_6 -177(4) . . . . ?
B1_2 C1_6 C6_6 C7_6 -3(4) . . . . ?
C5_6 C6_6 C7_6 C11_6 -177(3) . . . . ?
C1_6 C6_6 C7_6 C11_6 0(4) . . . . ?
C5_6 C6_6 C7_6 S8_6 6(4) . . . . ?
C1_6 C6_6 C7_6 S8_6 -176(3) . . . . ?
C11_6 C7_6 S8_6 C9_6 5(3) . . . . ?
C6_6 C7_6 S8_6 C9_6 -179(3) . . . . ?
C7_6 S8_6 C9_6 C10_6 -4(3) . . . . ?
S8_6 C9_6 C10_6 C11_6 3(4) . . . . ?
C6_6 C7_6 C11_6 C10_6 179(2) . . . . ?
S8_6 C7_6 C11_6 C10_6 -4(3) . . . . ?
C6_6 C7_6 C11_6 B1_2 2(3) . . . . ?
S8_6 C7_6 C11_6 B1_2 179.3(16) . . . . ?
C9_6 C10_6 C11_6 C7_6 0(4) . . . . ?
C9_6 C10_6 C11_6 B1_2 175(4) . . . . ?
C1_6 B1_2 C11_6 C7_6 -4(3) . . . . ?
C1_2 B1_2 C11_6 C7_6 -179.4(15) . . . . ?
C1_6 B1_2 C11_6 C10_6 -179(5) . . . . ?
C1_2 B1_2 C11_6 C10_6 6(6) . . . . ?
